data_2237408
loop_
_publ_author_name
'Novina, J. Josephine'
'Vasuki, G.'
'Baheti, Abhishek'
'Thomas, K. R. Justin'

_publ_section_title
;
 <i>N</i>-(4,4'-Dibromo-[1,1'-biphenyl]-2-yl)benzamide
;
_journal_coeditor_code SU2551
_journal_issue 2
_journal_name_full 'Acta Crystallographica Section E'
_journal_page_first o222
_journal_paper_doi 10.1107/S1600536813000597
_journal_volume 69
_journal_year 2013
_chemical_formula_iupac 'C19 H13 Br2 N O'
_chemical_formula_moiety 'C19 H13 Br2 N O'
_chemical_formula_sum 'C19 H13 Br2 N O'
_chemical_formula_weight 431.12
_chemical_name_systematic
;
<i>N</i>-(4,4'-Dibromo-[1,1'-biphenyl]-2-yl)benzamide
;
_space_group_IT_number 14
_symmetry_cell_setting monoclinic
_symmetry_space_group_name_Hall '-P 2ybc'
_symmetry_space_group_name_H-M 'P 1 21/c 1'
_atom_sites_solution_hydrogens geom
_atom_sites_solution_primary direct
_atom_sites_solution_secondary difmap
_audit_creation_method SHELXL-97
_cell_angle_alpha 90.00
_cell_angle_beta 100.737(2)
_cell_angle_gamma 90.00
_cell_formula_units_Z 4
_cell_length_a 9.0188(5)
_cell_length_b 11.6415(9)
_cell_length_c 16.0068(12)
_cell_measurement_reflns_used 3453
_cell_measurement_temperature 293(2)
_cell_measurement_theta_max 26.6
_cell_measurement_theta_min 2.18
_cell_volume 1651.2(2)
_computing_cell_refinement 'APEX2 and SAINT (Bruker, 2004)'
_computing_data_collection 'APEX2 (Bruker, 2004)'
_computing_data_reduction 'SAINT and XPREP (Bruker, 2004)'
_computing_molecular_graphics 'ORTEP-3 (Farrugia, 2012)'
_computing_publication_material 'PLATON (Spek, 2009)'
_computing_structure_refinement 'SHELXL97 (Sheldrick, 2008)'
_computing_structure_solution 'SHELXS97 (Sheldrick, 2008)'
_diffrn_ambient_temperature 293(2)
_diffrn_measured_fraction_theta_full 0.998
_diffrn_measured_fraction_theta_max 0.998
_diffrn_measurement_device_type 'Bruker Kappa APEXII CCD'
_diffrn_measurement_method '\w and \f scan'
_diffrn_radiation_monochromator graphite
_diffrn_radiation_source 'fine-focus sealed tube'
_diffrn_radiation_type MoK\a
_diffrn_radiation_wavelength 0.71073
_diffrn_reflns_av_R_equivalents 0.0317
_diffrn_reflns_av_sigmaI/netI 0.0342
_diffrn_reflns_limit_h_max 11
_diffrn_reflns_limit_h_min -11
_diffrn_reflns_limit_k_max 14
_diffrn_reflns_limit_k_min -14
_diffrn_reflns_limit_l_max 20
_diffrn_reflns_limit_l_min -19
_diffrn_reflns_number 16420
_diffrn_reflns_theta_full 26.60
_diffrn_reflns_theta_max 26.60
_diffrn_reflns_theta_min 2.18
_exptl_absorpt_coefficient_mu 4.913
_exptl_absorpt_correction_T_max 0.374
_exptl_absorpt_correction_T_min 0.238
_exptl_absorpt_correction_type multi-scan
_exptl_absorpt_process_details '(SADABS; Bruker, 2004)'
_exptl_crystal_colour colourless
_exptl_crystal_density_diffrn 1.734
_exptl_crystal_density_method 'not measured'
_exptl_crystal_description block
_exptl_crystal_F_000 848
_exptl_crystal_size_max 0.30
_exptl_crystal_size_mid 0.25
_exptl_crystal_size_min 0.20
_refine_diff_density_max 0.459
_refine_diff_density_min -0.486
_refine_ls_extinction_method none
_refine_ls_goodness_of_fit_ref 1.008
_refine_ls_hydrogen_treatment constr
_refine_ls_matrix_type full
_refine_ls_number_parameters 208
_refine_ls_number_reflns 3453
_refine_ls_number_restraints 0
_refine_ls_restrained_S_all 1.008
_refine_ls_R_factor_all 0.0681
_refine_ls_R_factor_gt 0.0333
_refine_ls_shift/su_max 0.001
_refine_ls_shift/su_mean 0.000
_refine_ls_structure_factor_coef Fsqd
_refine_ls_weighting_details 'calc w=1/[\s^2^(Fo^2^)+(0.0267P)^2^+1.1775P] where P=(Fo^2^+2Fc^2^)/3'
_refine_ls_weighting_scheme calc
_refine_ls_wR_factor_gt 0.0648
_refine_ls_wR_factor_ref 0.0745
_reflns_number_gt 2302
_reflns_number_total 3453
_reflns_threshold_expression I>2sigma(I)
_cod_data_source_file su2551.cif
_cod_data_source_block I
_cod_original_sg_symbol_H-M 'P 21/c'
_cod_database_code 2237408
_cod_database_fobs_code 2237408

loop_
_symmetry_equiv_pos_as_xyz
'x, y, z'
'-x, y+1/2, -z+1/2'
'-x, -y, -z'
'x, -y-1/2, z-1/2'

loop_
_atom_site_type_symbol
_atom_site_label
_atom_site_fract_x
_atom_site_fract_y
_atom_site_fract_z
_atom_site_U_iso_or_equiv
_atom_site_adp_type
_atom_site_calc_flag
_atom_site_refinement_flags
_atom_site_occupancy
_atom_site_symmetry_multiplicity
Br Br1 0.63621(4) 0.21302(3) 0.15668(2) 0.06302(13) Uani d . 1 1
Br Br2 0.22124(4) 1.08134(3) 0.04697(3) 0.07108(15) Uani d . 1 1
O O1 0.1733(2) 0.33800(17) -0.05842(14) 0.0542(6) Uani d . 1 1
C C1 0.3653(3) 0.4886(2) 0.06373(17) 0.0342(6) Uani d . 1 1
C C8 0.4769(3) 0.7869(2) 0.09646(18) 0.0414(7) Uani d . 1 1
H H8 0.5785 0.7681 0.1022 0.050 Uiso calc R 1 1
C C19 0.0269(3) 0.4448(3) -0.2115(2) 0.0496(8) Uani d . 1 1
H H19 0.0688 0.3731 -0.2180 0.060 Uiso calc R 1 1
N N1 0.2512(2) 0.51464(19) -0.00712(14) 0.0380(6) Uani d . 1 1
H H1 0.2333 0.5866 -0.0160 0.046 Uiso calc R 1 1
C C11 0.1763(3) 0.8444(3) 0.07935(19) 0.0480(8) Uani d . 1 1
H H11 0.0750 0.8640 0.0737 0.058 Uiso calc R 1 1
C C2 0.4251(3) 0.3787(2) 0.07720(18) 0.0397(7) Uani d . 1 1
H H2 0.3859 0.3185 0.0417 0.048 Uiso calc R 1 1
C C4 0.6025(3) 0.4467(3) 0.19891(18) 0.0455(8) Uani d . 1 1
H H4 0.6806 0.4320 0.2444 0.055 Uiso calc R 1 1
C C3 0.5430(3) 0.3604(3) 0.14369(18) 0.0410(7) Uani d . 1 1
C C7 0.3728(3) 0.7005(2) 0.10278(17) 0.0361(6) Uani d . 1 1
C C12 0.2218(3) 0.7322(3) 0.09524(19) 0.0440(7) Uani d . 1 1
H H12 0.1504 0.6766 0.1010 0.053 Uiso calc R 1 1
C C14 0.0602(3) 0.5010(2) -0.13340(18) 0.0372(7) Uani d . 1 1
C C9 0.4329(3) 0.8994(2) 0.08194(19) 0.0439(7) Uani d . 1 1
H H9 0.5043 0.9562 0.0789 0.053 Uiso calc R 1 1
C C10 0.2825(3) 0.9271(2) 0.07198(19) 0.0437(7) Uani d . 1 1
C C5 0.5431(3) 0.5548(3) 0.18479(19) 0.0455(7) Uani d . 1 1
H H5 0.5831 0.6139 0.2213 0.055 Uiso calc R 1 1
C C6 0.4249(3) 0.5796(2) 0.11777(17) 0.0367(6) Uani d . 1 1
C C13 0.1656(3) 0.4425(2) -0.06326(18) 0.0373(7) Uani d . 1 1
C C18 -0.0677(4) 0.4950(3) -0.2791(2) 0.0626(10) Uani d . 1 1
H H18 -0.0875 0.4581 -0.3315 0.075 Uiso calc R 1 1
C C17 -0.1326(4) 0.5993(4) -0.2690(3) 0.0746(11) Uani d . 1 1
H H17 -0.1956 0.6334 -0.3149 0.089 Uiso calc R 1 1
C C15 -0.0075(3) 0.6061(3) -0.1242(2) 0.0493(8) Uani d . 1 1
H H15 0.0130 0.6446 -0.0725 0.059 Uiso calc R 1 1
C C16 -0.1055(4) 0.6535(3) -0.1922(3) 0.0664(10) Uani d . 1 1
H H16 -0.1532 0.7228 -0.1855 0.080 Uiso calc R 1 1

loop_
_atom_site_aniso_label
_atom_site_aniso_U_11
_atom_site_aniso_U_22
_atom_site_aniso_U_33
_atom_site_aniso_U_12
_atom_site_aniso_U_13
_atom_site_aniso_U_23
Br1 0.0675(2) 0.0512(2) 0.0659(2) 0.01286(17) 0.00079(18) 0.01402(17)
Br2 0.0641(2) 0.0444(2) 0.0985(3) 0.00851(17) -0.0009(2) 0.0004(2)
O1 0.0578(13) 0.0335(12) 0.0629(14) -0.0026(10) -0.0104(11) -0.0010(10)
C1 0.0326(15) 0.0391(16) 0.0314(15) -0.0046(12) 0.0071(12) 0.0051(13)
C8 0.0324(15) 0.0438(18) 0.0471(18) -0.0032(13) 0.0048(13) -0.0074(15)
C19 0.0484(18) 0.0491(19) 0.0467(19) -0.0067(15) -0.0033(15) -0.0017(16)
N1 0.0417(13) 0.0296(13) 0.0390(14) -0.0036(10) -0.0018(11) 0.0029(11)
C11 0.0359(16) 0.054(2) 0.052(2) 0.0038(15) 0.0044(14) -0.0088(16)
C2 0.0421(16) 0.0373(16) 0.0389(17) -0.0044(13) 0.0055(14) 0.0031(13)
C4 0.0430(17) 0.060(2) 0.0311(16) 0.0009(15) 0.0000(14) 0.0086(15)
C3 0.0417(16) 0.0442(17) 0.0382(17) 0.0009(14) 0.0104(14) 0.0127(14)
C7 0.0369(15) 0.0385(16) 0.0316(15) -0.0024(13) 0.0035(12) -0.0055(13)
C12 0.0369(16) 0.0481(19) 0.0473(18) -0.0097(14) 0.0082(14) -0.0066(15)
C14 0.0324(14) 0.0391(16) 0.0394(17) -0.0069(12) 0.0050(13) 0.0024(13)
C9 0.0408(17) 0.0397(17) 0.0498(19) -0.0085(13) 0.0052(14) -0.0060(14)
C10 0.0478(18) 0.0375(17) 0.0428(18) 0.0015(14) 0.0003(14) -0.0059(14)
C5 0.0442(17) 0.0528(19) 0.0368(17) -0.0030(15) 0.0004(14) -0.0036(15)
C6 0.0349(15) 0.0421(17) 0.0337(16) -0.0037(13) 0.0083(13) 0.0013(13)
C13 0.0348(15) 0.0381(17) 0.0393(17) -0.0065(12) 0.0072(13) 0.0005(13)
C18 0.063(2) 0.073(3) 0.045(2) -0.019(2) -0.0081(18) 0.0018(18)
C17 0.060(2) 0.086(3) 0.068(3) 0.001(2) -0.015(2) 0.026(2)
C15 0.0505(18) 0.0472(19) 0.0496(19) 0.0029(15) 0.0079(16) 0.0050(15)
C16 0.062(2) 0.060(2) 0.074(3) 0.0151(18) 0.005(2) 0.016(2)

loop_
_atom_type_symbol
_atom_type_description
_atom_type_scat_dispersion_real
_atom_type_scat_dispersion_imag
_atom_type_scat_source
C C 0.0033 0.0016 'International Tables Vol C Tables 4.2.6.8 and 6.1.1.4'
H H 0.0000 0.0000 'International Tables Vol C Tables 4.2.6.8 and 6.1.1.4'
N N 0.0061 0.0033 'International Tables Vol C Tables 4.2.6.8 and 6.1.1.4'
O O 0.0106 0.0060 'International Tables Vol C Tables 4.2.6.8 and 6.1.1.4'
Br Br -0.2901 2.4595 'International Tables Vol C Tables 4.2.6.8 and 6.1.1.4'

loop_
_geom_angle_atom_site_label_1
_geom_angle_atom_site_label_2
_geom_angle_atom_site_label_3
_geom_angle
C2 C1 C6 120.3(2)
C2 C1 N1 121.7(2)
C6 C1 N1 117.9(2)
C9 C8 C7 121.5(3)
C9 C8 H8 119.2
C7 C8 H8 119.2
C18 C19 C14 120.3(3)
C18 C19 H19 119.8
C14 C19 H19 119.8
C13 N1 C1 129.5(2)
C13 N1 H1 115.3
C1 N1 H1 115.3
C12 C11 C10 119.3(3)
C12 C11 H11 120.3
C10 C11 H11 120.3
C3 C2 C1 119.0(3)
C3 C2 H2 120.5
C1 C2 H2 120.5
C5 C4 C3 118.1(3)
C5 C4 H4 121.0
C3 C4 H4 121.0
C2 C3 C4 122.4(3)
C2 C3 Br1 119.1(2)
C4 C3 Br1 118.4(2)
C8 C7 C12 117.6(3)
C8 C7 C6 119.9(2)
C12 C7 C6 122.5(2)
C11 C12 C7 121.3(3)
C11 C12 H12 119.4
C7 C12 H12 119.4
C15 C14 C19 118.9(3)
C15 C14 C13 123.6(3)
C19 C14 C13 117.5(3)
C10 C9 C8 119.4(3)
C10 C9 H9 120.3
C8 C9 H9 120.3
C9 C10 C11 120.8(3)
C9 C10 Br2 119.2(2)
C11 C10 Br2 119.9(2)
C4 C5 C6 122.4(3)
C4 C5 H5 118.8
C6 C5 H5 118.8
C5 C6 C1 117.8(3)
C5 C6 C7 119.5(3)
C1 C6 C7 122.6(2)
O1 C13 N1 123.7(3)
O1 C13 C14 121.5(3)
N1 C13 C14 114.8(2)
C17 C18 C19 119.9(3)
C17 C18 H18 120.1
C19 C18 H18 120.1
C16 C17 C18 120.5(3)
C16 C17 H17 119.7
C18 C17 H17 119.7
C16 C15 C14 119.9(3)
C16 C15 H15 120.1
C14 C15 H15 120.1
C17 C16 C15 120.4(3)
C17 C16 H16 119.8
C15 C16 H16 119.8

loop_
_geom_bond_atom_site_label_1
_geom_bond_atom_site_label_2
_geom_bond_distance
Br1 C3 1.904(3)
Br2 C10 1.899(3)
O1 C13 1.221(3)
C1 C2 1.390(4)
C1 C6 1.409(4)
C1 N1 1.415(3)
C8 C9 1.376(4)
C8 C7 1.393(4)
C8 H8 0.9300
C19 C18 1.377(4)
C19 C14 1.393(4)
C19 H19 0.9300
N1 C13 1.360(3)
N1 H1 0.8600
C11 C12 1.378(4)
C11 C10 1.379(4)
C11 H11 0.9300
C2 C3 1.374(4)
C2 H2 0.9300
C4 C5 1.370(4)
C4 C3 1.379(4)
C4 H4 0.9300
C7 C12 1.394(4)
C7 C6 1.489(4)
C12 H12 0.9300
C14 C15 1.388(4)
C14 C13 1.493(4)
C9 C10 1.374(4)
C9 H9 0.9300
C5 C6 1.395(4)
C5 H5 0.9300
C18 C17 1.371(5)
C18 H18 0.9300
C17 C16 1.362(5)
C17 H17 0.9300
C15 C16 1.382(4)
C15 H15 0.9300
C16 H16 0.9300

loop_
_geom_torsion_atom_site_label_1
_geom_torsion_atom_site_label_2
_geom_torsion_atom_site_label_3
_geom_torsion_atom_site_label_4
_geom_torsion
C2 C1 N1 C13 11.6(4)
C6 C1 N1 C13 -172.7(3)
C6 C1 C2 C3 -0.1(4)
N1 C1 C2 C3 175.5(2)
C1 C2 C3 C4 1.4(4)
C1 C2 C3 Br1 -174.8(2)
C5 C4 C3 C2 -1.7(4)
C5 C4 C3 Br1 174.6(2)
C9 C8 C7 C12 -1.0(4)
C9 C8 C7 C6 179.5(3)
C10 C11 C12 C7 -0.9(5)
C8 C7 C12 C11 2.1(4)
C6 C7 C12 C11 -178.4(3)
C18 C19 C14 C15 2.2(4)
C18 C19 C14 C13 -179.0(3)
C7 C8 C9 C10 -1.1(5)
C8 C9 C10 C11 2.3(5)
C8 C9 C10 Br2 -177.2(2)
C12 C11 C10 C9 -1.3(5)
C12 C11 C10 Br2 178.3(2)
C3 C4 C5 C6 0.7(4)
C4 C5 C6 C1 0.5(4)
C4 C5 C6 C7 -175.9(3)
C2 C1 C6 C5 -0.8(4)
N1 C1 C6 C5 -176.5(2)
C2 C1 C6 C7 175.5(2)
N1 C1 C6 C7 -0.2(4)
C8 C7 C6 C5 51.6(4)
C12 C7 C6 C5 -127.9(3)
C8 C7 C6 C1 -124.6(3)
C12 C7 C6 C1 55.9(4)
C1 N1 C13 O1 2.2(5)
C1 N1 C13 C14 -177.1(2)
C15 C14 C13 O1 148.3(3)
C19 C14 C13 O1 -30.4(4)
C15 C14 C13 N1 -32.3(4)
C19 C14 C13 N1 149.0(3)
C14 C19 C18 C17 -1.7(5)
C19 C18 C17 C16 -0.7(6)
C19 C14 C15 C16 -0.4(4)
C13 C14 C15 C16 -179.1(3)
C18 C17 C16 C15 2.5(6)
C14 C15 C16 C17 -2.0(5)

loop_
_cod_related_entry_id
_cod_related_entry_database
_cod_related_entry_code
1 ChemSpider 30658326
